data_7240028
loop_
_publ_author_name
'Zhao, Jing'
'Luan, Jian'
'Yu, Huixuan'
'Liu, Guocheng'
'Lin, Hongyan'
'Wang, Xiuli'
'Chen, Baokuan'

_publ_section_title
;
 Five naphthalene-amide-bridged Ni(ii) complexes: electrochemistry,
 bifunctional fluorescence responses, removal of contaminants and
 optimization by CVD
;
_journal_issue 8
_journal_name_full CrystEngComm
_journal_page_first 1330
_journal_page_last 1339
_journal_paper_doi 10.1039/C9CE01764J
_journal_volume 22
_journal_year 2020
_chemical_formula_sum 'C34 H32 N4 Ni O8'
_chemical_formula_weight 683.35
_space_group_IT_number 14
_space_group_name_Hall '-P 2ybc'
_space_group_name_H-M_alt 'P 1 21/c 1'
_symmetry_cell_setting monoclinic
_symmetry_space_group_name_H-M 'P 1 21/c 1'
_atom_sites_solution_hydrogens geom
_atom_sites_solution_primary direct
_atom_sites_solution_secondary difmap
_audit_creation_method SHELXL-97
_audit_update_record
;
2019-12-17 deposited with the CCDC.	2020-01-07 downloaded from the CCDC.
;
_cell_angle_alpha 90.00
_cell_angle_beta 107.5950(10)
_cell_angle_gamma 90.00
_cell_formula_units_Z 4
_cell_length_a 16.5083(7)
_cell_length_b 9.8738(4)
_cell_length_c 19.9446(8)
_cell_measurement_reflns_used 5220
_cell_measurement_temperature 296(2)
_cell_measurement_theta_max 25.00
_cell_measurement_theta_min 2.14
_cell_volume 3098.9(2)
_computing_cell_refinement 'SMART (Bruker, 2001)'
_computing_data_collection 'SMART (Bruker, 2001)'
_computing_data_reduction 'SAINT+ (Bruker, 1999)'
_computing_molecular_graphics 'PLATON (Spek, 2003)'
_computing_publication_material 'SHELXTL (1998)'
_computing_structure_refinement 'SHELXL-97 (Sheldrick, 1997)'
_computing_structure_solution 'SHELXS-97 (Sheldrick, 1990)'
_diffrn_ambient_temperature 296(2)
_diffrn_measured_fraction_theta_full 0.996
_diffrn_measured_fraction_theta_max 0.996
_diffrn_measurement_device_type 'CCD area detector'
_diffrn_measurement_method 'phi and omega scans'
_diffrn_radiation_monochromator graphite
_diffrn_radiation_source 'fine-focus sealed tube'
_diffrn_radiation_type MoK\a
_diffrn_radiation_wavelength 0.71073
_diffrn_reflns_av_R_equivalents 0.0272
_diffrn_reflns_av_sigmaI/netI 0.0305
_diffrn_reflns_limit_h_max 21
_diffrn_reflns_limit_h_min -13
_diffrn_reflns_limit_k_max 12
_diffrn_reflns_limit_k_min -9
_diffrn_reflns_limit_l_max 25
_diffrn_reflns_limit_l_min -25
_diffrn_reflns_number 20344
_diffrn_reflns_theta_full 26.99
_diffrn_reflns_theta_max 26.99
_diffrn_reflns_theta_min 2.14
_exptl_absorpt_coefficient_mu 0.687
_exptl_absorpt_correction_T_max 0.9283
_exptl_absorpt_correction_T_min 0.9040
_exptl_absorpt_correction_type multi-scan
_exptl_absorpt_process_details SADABS
_exptl_crystal_colour GREEN
_exptl_crystal_density_diffrn 1.465
_exptl_crystal_density_method 'not measured'
_exptl_crystal_description BLOCK
_exptl_crystal_F_000 1424
_exptl_crystal_size_max 0.15
_exptl_crystal_size_mid 0.13
_exptl_crystal_size_min 0.11
_refine_diff_density_max 0.578
_refine_diff_density_min -0.339
_refine_diff_density_rms 0.059
_refine_ls_extinction_method none
_refine_ls_goodness_of_fit_ref 1.017
_refine_ls_hydrogen_treatment mixed
_refine_ls_matrix_type full
_refine_ls_number_parameters 428
_refine_ls_number_reflns 6740
_refine_ls_number_restraints 0
_refine_ls_restrained_S_all 1.017
_refine_ls_R_factor_all 0.0636
_refine_ls_R_factor_gt 0.0419
_refine_ls_shift/su_max 0.001
_refine_ls_shift/su_mean 0.000
_refine_ls_structure_factor_coef Fsqd
_refine_ls_weighting_details 'calc w=1/[\s^2^(Fo^2^)+(0.0619P)^2^+1.1567P] where P=(Fo^2^+2Fc^2^)/3'
_refine_ls_weighting_scheme calc
_refine_ls_wR_factor_gt 0.1077
_refine_ls_wR_factor_ref 0.1206
_reflns_number_gt 5017
_reflns_number_total 6740
_reflns_threshold_expression >2sigma(I)
_cod_data_source_file c9ce01764j2.cif
_cod_data_source_block 2
_cod_depositor_comments
;
The following automatic conversions were performed:

data item '_symmetry_cell_setting' value 'Monoclinic' was changed to
'monoclinic' in accordance with the
/home/data/users/saulius/crontab/automatic-downloads/current/RSC/lib/dictionaries/cif_core.dic
dictionary named 'cif_core.dic' version 2.4.2 last updated on
2011-04-26.

Automatic conversion script
Id: cif_fix_values 7556 2019-12-06 15:28:31Z antanas 

 Adding full bibliography for 7240025--7240029.cif.
;
_cod_original_sg_symbol_H-M 'P 21/c'
_cod_database_code 7240028

loop_
_symmetry_equiv_pos_as_xyz
'x, y, z'
'-x, y+1/2, -z+1/2'
'-x, -y, -z'
'x, -y-1/2, z-1/2'

loop_
_atom_site_label
_atom_site_type_symbol
_atom_site_fract_x
_atom_site_fract_y
_atom_site_fract_z
_atom_site_U_iso_or_equiv
_atom_site_adp_type
_atom_site_occupancy
_atom_site_symmetry_multiplicity
_atom_site_calc_flag
_atom_site_refinement_flags
_atom_site_disorder_assembly
_atom_site_disorder_group
Ni1 Ni 0.752381(17) 0.08039(3) 0.759174(15) 0.03465(11) Uani 1 1 d . . .
O1 O 0.79280(11) 0.09212(15) 0.86639(8) 0.0424(4) Uani 1 1 d . . .
N1 N 0.84336(12) -0.07036(19) 0.76673(10) 0.0365(4) Uani 1 1 d . . .
O1W O 0.66689(10) 0.24147(17) 0.75637(9) 0.0474(4) Uani 1 1 d . . .
H1WA H 0.6754 0.3088 0.7328 0.057 Uiso 1 1 d R . .
H1WB H 0.6924 0.2724 0.7970 0.057 Uiso 1 1 d R . .
C1 C 0.79674(16) 0.1926(2) 0.90512(12) 0.0417(6) Uani 1 1 d . . .
O2W O 0.84387(10) 0.22826(17) 0.75398(10) 0.0495(4) Uani 1 1 d . . .
H2WA H 0.8246 0.2310 0.7094 0.059 Uiso 1 1 d R . .
H2WB H 0.8329 0.3054 0.7680 0.059 Uiso 1 1 d R . .
N2 N 0.66017(11) -0.06401(19) 0.76145(10) 0.0359(4) Uani 1 1 d . . .
O2 O 0.75573(15) 0.3010(2) 0.88659(10) 0.0715(6) Uani 1 1 d . . .
C2 C 0.85341(17) 0.1796(3) 0.98112(13) 0.0494(6) Uani 1 1 d . . .
H2A H 0.8741 0.2688 0.9984 0.059 Uiso 1 1 calc R . .
H2B H 0.8193 0.1464 1.0096 0.059 Uiso 1 1 calc R . .
O3 O 0.70758(11) 0.07091(17) 0.65144(9) 0.0473(4) Uani 1 1 d . . .
N3 N 0.71304(13) -0.4000(2) 0.90492(11) 0.0477(5) Uani 1 1 d . . .
H3A H 0.7307 -0.4637 0.8834 0.057 Uiso 1 1 calc R . .
C3 C 0.92860(16) 0.0864(2) 0.99077(11) 0.0393(5) Uani 1 1 d . . .
N4 N 0.77873(13) -0.4025(2) 0.62840(11) 0.0449(5) Uani 1 1 d . . .
H4B H 0.7629 -0.3675 0.5870 0.054 Uiso 1 1 calc R . .
C4 C 0.92437(16) -0.0507(2) 1.00431(13) 0.0446(6) Uani 1 1 d . . .
H4A H 0.8739 -0.0871 1.0078 0.053 Uiso 1 1 calc R . .
O4 O 0.77694(17) 0.2370(3) 0.61928(11) 0.0921(9) Uani 1 1 d . . .
O5 O 0.74614(10) -0.25676(17) 0.99701(10) 0.0558(5) Uani 1 1 d . . .
C5 C 0.99384(17) -0.1342(3) 1.01264(13) 0.0460(6) Uani 1 1 d . . .
H5A H 0.9884 -0.2259 1.0208 0.055 Uiso 1 1 calc R . .
O6 O 0.73891(12) -0.51143(19) 0.71282(10) 0.0592(5) Uani 1 1 d . . .
C6 C 0.72052(17) 0.1487(3) 0.60666(13) 0.0456(6) Uani 1 1 d . . .
C7 C 0.66422(19) 0.1373(3) 0.53053(14) 0.0525(7) Uani 1 1 d . . .
H7A H 0.6813 0.1738 0.4940 0.063 Uiso 1 1 calc R . .
H7B H 0.696(2) 0.074(3) 0.5115(19) 0.095(12) Uiso 1 1 d . . .
C8 C 0.58040(17) 0.0654(2) 0.51614(12) 0.0433(6) Uani 1 1 d . . .
C9 C 0.57331(18) -0.0708(2) 0.53047(14) 0.0497(6) Uani 1 1 d . . .
H9A H 0.6223 -0.1208 0.5510 0.060 Uiso 1 1 calc R . .
C10 C 0.49537(18) -0.1337(3) 0.51505(13) 0.0486(6) Uani 1 1 d . . .
H10A H 0.4933 -0.2250 0.5259 0.058 Uiso 1 1 calc R . .
C11 C 0.58635(15) -0.0678(3) 0.70928(13) 0.0426(6) Uani 1 1 d . . .
H11A H 0.5772 -0.0058 0.6726 0.051 Uiso 1 1 calc R . .
C12 C 0.52392(16) -0.1605(3) 0.70846(14) 0.0514(7) Uani 1 1 d . . .
H12A H 0.4732 -0.1605 0.6718 0.062 Uiso 1 1 calc R . .
C13 C 0.53682(15) -0.2531(3) 0.76190(14) 0.0475(6) Uani 1 1 d . . .
H13A H 0.4948 -0.3158 0.7620 0.057 Uiso 1 1 calc R . .
C14 C 0.61276(14) -0.2524(2) 0.81563(12) 0.0390(5) Uani 1 1 d . . .
C15 C 0.67217(14) -0.1557(2) 0.81306(12) 0.0382(5) Uani 1 1 d . . .
H15A H 0.7234 -0.1542 0.8491 0.046 Uiso 1 1 calc R . .
C16 C 0.62642(16) -0.3515(3) 0.87591(15) 0.0558(7) Uani 1 1 d . . .
H16A H 0.6094 -0.3084 0.9132 0.067 Uiso 1 1 calc R . .
H16B H 0.5894 -0.4288 0.8598 0.067 Uiso 1 1 calc R . .
C17 C 0.76590(15) -0.3493(2) 0.96355(13) 0.0421(6) Uani 1 1 d . . .
C18 C 0.85291(15) -0.4098(2) 0.98730(13) 0.0404(5) Uani 1 1 d . . .
C19 C 0.89562(16) -0.4424(2) 0.94042(13) 0.0421(6) Uani 1 1 d . . .
H19A H 0.8686 -0.4319 0.8925 0.050 Uiso 1 1 calc R . .
C20 C 0.97975(15) -0.4915(2) 0.96318(12) 0.0383(5) Uani 1 1 d . . .
C21 C 1.02595(17) -0.5245(2) 0.91606(13) 0.0456(6) Uani 1 1 d . . .
H21A H 1.0007 -0.5130 0.8680 0.055 Uiso 1 1 calc R . .
C22 C 1.10683(16) -0.5730(2) 0.94005(14) 0.0450(6) Uani 1 1 d . . .
H22A H 1.1358 -0.5950 0.9082 0.054 Uiso 1 1 calc R . .
C23 C 0.91958(15) -0.0666(3) 0.81653(13) 0.0437(6) Uani 1 1 d . . .
H23A H 0.9310 0.0035 0.8492 0.052 Uiso 1 1 calc R . .
C24 C 0.98082(15) -0.1627(3) 0.82066(13) 0.0473(6) Uani 1 1 d . . .
H24A H 1.0330 -0.1570 0.8554 0.057 Uiso 1 1 calc R . .
C25 C 0.96471(15) -0.2677(2) 0.77311(13) 0.0427(6) Uani 1 1 d . . .
H25A H 1.0062 -0.3324 0.7747 0.051 Uiso 1 1 calc R . .
C26 C 0.88550(14) -0.2759(2) 0.72272(12) 0.0366(5) Uani 1 1 d . . .
C27 C 0.82769(14) -0.1746(2) 0.72165(12) 0.0364(5) Uani 1 1 d . . .
H27A H 0.7748 -0.1789 0.6877 0.044 Uiso 1 1 calc R . .
C28 C 0.86669(16) -0.3919(3) 0.67063(14) 0.0486(6) Uani 1 1 d . . .
H28A H 0.9015 -0.3814 0.6395 0.058 Uiso 1 1 calc R . .
H28B H 0.8833 -0.4760 0.6963 0.058 Uiso 1 1 calc R . .
C29 C 0.72165(17) -0.4656(2) 0.65263(14) 0.0454(6) Uani 1 1 d . . .
C30 C 0.63327(16) -0.4778(2) 0.60263(13) 0.0429(6) Uani 1 1 d . . .
C31 C 0.61727(16) -0.4784(2) 0.53118(13) 0.0431(6) Uani 1 1 d . . .
H31A H 0.6622 -0.4693 0.5125 0.052 Uiso 1 1 calc R . .
C32 C 0.53410(16) -0.4927(2) 0.48536(13) 0.0405(5) Uani 1 1 d . . .
C33 C 0.51598(17) -0.4945(3) 0.41140(13) 0.0485(6) Uani 1 1 d . . .
H33A H 0.5601 -0.4868 0.3916 0.058 Uiso 1 1 calc R . .
C34 C 0.43450(17) -0.5073(3) 0.36879(14) 0.0493(6) Uani 1 1 d . . .
H34A H 0.4235 -0.5061 0.3202 0.059 Uiso 1 1 calc R . .

loop_
_atom_site_aniso_label
_atom_site_aniso_U_11
_atom_site_aniso_U_22
_atom_site_aniso_U_33
_atom_site_aniso_U_23
_atom_site_aniso_U_13
_atom_site_aniso_U_12
Ni1 0.02909(17) 0.03524(18) 0.03656(17) -0.00166(12) 0.00531(12) -0.00149(12)
O1 0.0460(10) 0.0382(9) 0.0369(9) -0.0066(7) 0.0036(7) 0.0026(7)
N1 0.0286(9) 0.0401(11) 0.0390(10) -0.0054(8) 0.0077(8) -0.0017(8)
O1W 0.0388(9) 0.0437(9) 0.0548(10) 0.0029(8) 0.0065(8) 0.0060(8)
C1 0.0435(14) 0.0389(13) 0.0411(13) -0.0037(10) 0.0102(11) -0.0008(11)
O2W 0.0391(9) 0.0450(10) 0.0621(11) -0.0025(8) 0.0116(8) -0.0069(8)
N2 0.0304(10) 0.0383(10) 0.0375(10) -0.0011(8) 0.0082(8) -0.0007(8)
O2 0.0923(16) 0.0496(11) 0.0562(12) -0.0114(9) -0.0023(11) 0.0225(11)
C2 0.0577(16) 0.0475(15) 0.0378(13) -0.0094(11) 0.0065(12) 0.0032(13)
O3 0.0475(10) 0.0514(10) 0.0391(9) 0.0057(8) 0.0072(8) -0.0097(8)
N3 0.0453(12) 0.0388(11) 0.0540(13) 0.0020(9) 0.0072(10) -0.0017(9)
C3 0.0460(14) 0.0395(13) 0.0266(11) -0.0057(9) 0.0022(10) -0.0045(11)
N4 0.0453(12) 0.0387(11) 0.0445(11) -0.0046(9) 0.0039(9) -0.0020(9)
C4 0.0409(13) 0.0430(14) 0.0469(14) -0.0002(11) 0.0088(11) -0.0111(11)
O4 0.115(2) 0.1035(18) 0.0569(13) -0.0016(12) 0.0253(13) -0.0626(17)
O5 0.0439(10) 0.0480(11) 0.0755(13) -0.0125(10) 0.0179(10) 0.0004(9)
C5 0.0520(15) 0.0321(12) 0.0499(14) 0.0026(10) 0.0091(12) -0.0084(11)
O6 0.0618(12) 0.0545(12) 0.0531(11) 0.0085(9) 0.0050(9) 0.0012(9)
C6 0.0527(15) 0.0427(14) 0.0453(14) -0.0043(11) 0.0208(12) -0.0027(12)
C7 0.0666(18) 0.0565(17) 0.0382(14) 0.0029(12) 0.0215(13) -0.0024(15)
C8 0.0628(16) 0.0385(13) 0.0279(11) -0.0021(9) 0.0128(11) 0.0028(12)
C9 0.0609(17) 0.0369(13) 0.0467(14) 0.0016(11) 0.0096(13) 0.0110(12)
C10 0.0701(18) 0.0297(12) 0.0414(13) 0.0024(10) 0.0100(13) 0.0038(12)
C11 0.0311(12) 0.0496(14) 0.0438(13) 0.0036(11) 0.0064(10) 0.0013(11)
C12 0.0304(13) 0.0608(17) 0.0542(15) 0.0052(13) -0.0006(11) -0.0044(12)
C13 0.0326(13) 0.0480(14) 0.0602(16) 0.0007(12) 0.0115(11) -0.0080(11)
C14 0.0335(12) 0.0399(12) 0.0434(13) 0.0004(10) 0.0112(10) -0.0019(10)
C15 0.0324(12) 0.0424(13) 0.0358(12) -0.0002(10) 0.0043(9) -0.0037(10)
C16 0.0396(14) 0.0583(17) 0.0641(17) 0.0134(14) 0.0076(13) -0.0100(13)
C17 0.0415(13) 0.0322(12) 0.0517(14) 0.0051(11) 0.0129(11) -0.0039(11)
C18 0.0429(13) 0.0274(11) 0.0498(14) -0.0001(10) 0.0120(11) -0.0034(10)
C19 0.0474(14) 0.0348(12) 0.0405(13) 0.0034(10) 0.0079(11) 0.0004(11)
C20 0.0459(14) 0.0260(11) 0.0418(12) 0.0037(9) 0.0113(11) -0.0004(10)
C21 0.0546(16) 0.0412(13) 0.0389(13) 0.0050(10) 0.0109(12) 0.0030(12)
C22 0.0487(15) 0.0406(13) 0.0479(14) 0.0001(11) 0.0181(12) 0.0018(11)
C23 0.0365(13) 0.0507(15) 0.0410(13) -0.0101(11) 0.0072(10) -0.0037(11)
C24 0.0290(12) 0.0618(17) 0.0441(14) -0.0025(12) 0.0006(10) -0.0013(12)
C25 0.0311(12) 0.0451(14) 0.0495(14) 0.0049(11) 0.0088(10) 0.0050(11)
C26 0.0317(11) 0.0377(12) 0.0387(12) 0.0000(9) 0.0081(9) -0.0006(10)
C27 0.0278(11) 0.0406(12) 0.0368(12) -0.0037(9) 0.0040(9) -0.0005(10)
C28 0.0406(14) 0.0461(14) 0.0549(15) -0.0080(12) 0.0082(12) 0.0088(12)
C29 0.0475(15) 0.0320(12) 0.0512(15) -0.0031(11) 0.0067(12) 0.0034(11)
C30 0.0472(14) 0.0289(11) 0.0480(14) -0.0005(10) 0.0075(11) -0.0024(11)
C31 0.0441(14) 0.0321(12) 0.0539(15) -0.0026(11) 0.0160(12) -0.0071(11)
C32 0.0466(14) 0.0253(11) 0.0481(14) -0.0015(10) 0.0123(11) -0.0038(10)
C33 0.0499(15) 0.0477(15) 0.0502(15) -0.0010(12) 0.0183(12) -0.0072(12)
C34 0.0551(16) 0.0464(15) 0.0436(14) 0.0001(11) 0.0108(12) -0.0045(13)

loop_
_atom_type_symbol
_atom_type_description
_atom_type_scat_dispersion_real
_atom_type_scat_dispersion_imag
_atom_type_scat_source
C C 0.0033 0.0016 'International Tables Vol C Tables 4.2.6.8 and 6.1.1.4'
H H 0.0000 0.0000 'International Tables Vol C Tables 4.2.6.8 and 6.1.1.4'
N N 0.0061 0.0033 'International Tables Vol C Tables 4.2.6.8 and 6.1.1.4'
O O 0.0106 0.0060 'International Tables Vol C Tables 4.2.6.8 and 6.1.1.4'
Ni Ni 0.3393 1.1124 'International Tables Vol C Tables 4.2.6.8 and 6.1.1.4'

loop_
_geom_angle_atom_site_label_1
_geom_angle_atom_site_label_2
_geom_angle_atom_site_label_3
_geom_angle
_geom_angle_site_symmetry_1
_geom_angle_site_symmetry_3
_geom_angle_publ_flag
O1 Ni1 O3 177.97(7) . . ?
O1 Ni1 N1 87.97(7) . . ?
O3 Ni1 N1 93.83(7) . . ?
O1 Ni1 N2 91.46(7) . . ?
O3 Ni1 N2 87.56(7) . . ?
N1 Ni1 N2 91.42(8) . . ?
O1 Ni1 O1W 89.38(7) . . ?
O3 Ni1 O1W 88.87(7) . . ?
N1 Ni1 O1W 175.99(7) . . ?
N2 Ni1 O1W 91.66(7) . . ?
O1 Ni1 O2W 90.01(7) . . ?
O3 Ni1 O2W 90.96(7) . . ?
N1 Ni1 O2W 89.25(7) . . ?
N2 Ni1 O2W 178.41(7) . . ?
O1W Ni1 O2W 87.74(7) . . ?
C1 O1 Ni1 129.29(15) . . ?
C27 N1 C23 117.6(2) . . ?
C27 N1 Ni1 120.71(15) . . ?
C23 N1 Ni1 121.65(16) . . ?
O1 C1 O2 124.8(2) . . ?
O1 C1 C2 116.7(2) . . ?
O2 C1 C2 118.4(2) . . ?
C15 N2 C11 117.7(2) . . ?
C15 N2 Ni1 122.45(15) . . ?
C11 N2 Ni1 119.81(16) . . ?
C3 C2 C1 114.3(2) . . ?
C6 O3 Ni1 129.60(16) . . ?
C17 N3 C16 122.2(2) . . ?
C5 C3 C4 116.3(2) 3_757 . ?
C5 C3 C2 121.5(2) 3_757 . ?
C4 C3 C2 122.1(2) . . ?
C29 N4 C28 121.1(2) . . ?
C5 C4 C3 121.1(2) . . ?
C4 C5 C3 122.5(2) . 3_757 ?
O3 C6 O4 124.6(2) . . ?
O3 C6 C7 118.9(2) . . ?
O4 C6 C7 116.5(2) . . ?
C8 C7 C6 118.3(2) . . ?
C9 C8 C10 116.2(3) . 3_656 ?
C9 C8 C7 123.3(3) . . ?
C10 C8 C7 120.5(2) 3_656 . ?
C10 C9 C8 121.5(3) . . ?
C9 C10 C8 122.3(2) . 3_656 ?
N2 C11 C12 122.0(2) . . ?
C13 C12 C11 119.7(2) . . ?
C12 C13 C14 119.4(2) . . ?
C15 C14 C13 117.6(2) . . ?
C15 C14 C16 122.7(2) . . ?
C13 C14 C16 119.7(2) . . ?
N2 C15 C14 123.6(2) . . ?
N3 C16 C14 115.0(2) . . ?
O5 C17 N3 123.1(2) . . ?
O5 C17 C18 120.7(2) . . ?
N3 C17 C18 116.2(2) . . ?
C19 C18 C22 119.6(2) . 3_747 ?
C19 C18 C17 121.5(2) . . ?
C22 C18 C17 118.9(2) 3_747 . ?
C18 C19 C20 121.4(2) . . ?
C19 C20 C21 122.8(2) . . ?
C19 C20 C20 118.8(3) . 3_747 ?
C21 C20 C20 118.5(3) . 3_747 ?
C22 C21 C20 121.0(2) . . ?
C21 C22 C18 120.7(2) . 3_747 ?
N1 C23 C24 122.2(2) . . ?
C23 C24 C25 119.7(2) . . ?
C24 C25 C26 119.1(2) . . ?
C27 C26 C25 117.7(2) . . ?
C27 C26 C28 122.8(2) . . ?
C25 C26 C28 119.5(2) . . ?
N1 C27 C26 123.7(2) . . ?
N4 C28 C26 114.6(2) . . ?
O6 C29 N4 122.9(2) . . ?
O6 C29 C30 120.6(2) . . ?
N4 C29 C30 116.5(2) . . ?
C31 C30 C34 119.6(2) . 3_646 ?
C31 C30 C29 122.3(2) . . ?
C34 C30 C29 118.1(2) 3_646 . ?
C30 C31 C32 121.3(2) . . ?
C31 C32 C33 122.4(2) . . ?
C31 C32 C32 118.7(3) . 3_646 ?
C33 C32 C32 118.9(3) . 3_646 ?
C34 C33 C32 120.6(3) . . ?
C33 C34 C30 120.8(2) . 3_646 ?

loop_
_geom_bond_atom_site_label_1
_geom_bond_atom_site_label_2
_geom_bond_distance
_geom_bond_site_symmetry_2
_geom_bond_publ_flag
Ni1 O1 2.0417(16) . ?
Ni1 O3 2.0523(17) . ?
Ni1 N1 2.0875(19) . ?
Ni1 N2 2.0962(19) . ?
Ni1 O1W 2.1158(16) . ?
Ni1 O2W 2.1255(17) . ?
O1 C1 1.247(3) . ?
N1 C27 1.339(3) . ?
N1 C23 1.347(3) . ?
C1 O2 1.260(3) . ?
C1 C2 1.527(3) . ?
N2 C15 1.340(3) . ?
N2 C11 1.342(3) . ?
C2 C3 1.510(4) . ?
O3 C6 1.245(3) . ?
N3 C17 1.328(3) . ?
N3 C16 1.452(3) . ?
C3 C5 1.385(4) 3_757 ?
C3 C4 1.387(3) . ?
N4 C29 1.336(3) . ?
N4 C28 1.445(3) . ?
C4 C5 1.381(4) . ?
O4 C6 1.245(3) . ?
O5 C17 1.232(3) . ?
C5 C3 1.385(4) 3_757 ?
O6 C29 1.233(3) . ?
C6 C7 1.526(4) . ?
C7 C8 1.503(4) . ?
C8 C9 1.387(3) . ?
C8 C10 1.391(4) 3_656 ?
C9 C10 1.377(4) . ?
C10 C8 1.391(4) 3_656 ?
C11 C12 1.375(4) . ?
C12 C13 1.371(4) . ?
C13 C14 1.381(3) . ?
C14 C15 1.381(3) . ?
C14 C16 1.513(3) . ?
C17 C18 1.494(3) . ?
C18 C19 1.369(4) . ?
C18 C22 1.410(3) 3_747 ?
C19 C20 1.410(3) . ?
C20 C21 1.416(3) . ?
C20 C20 1.428(4) 3_747 ?
C21 C22 1.362(3) . ?
C22 C18 1.410(3) 3_747 ?
C23 C24 1.371(4) . ?
C24 C25 1.376(4) . ?
C25 C26 1.390(3) . ?
C26 C27 1.378(3) . ?
C26 C28 1.515(3) . ?
C29 C30 1.503(3) . ?
C30 C31 1.368(3) . ?
C30 C34 1.409(4) 3_646 ?
C31 C32 1.408(3) . ?
C32 C33 1.414(3) . ?
C32 C32 1.423(5) 3_646 ?
C33 C34 1.362(4) . ?
C34 C30 1.409(4) 3_646 ?
